data_2209839
loop_
_publ_author_name
'Rodriguez, Mark A.'
'Borek, Theodore T.'

_publ_section_title
;
 2,4,6-Tris(dimethylamino)-1,3,5-trimethylborazine
;
_journal_coeditor_code FL2036
_journal_issue 8
_journal_name_full 'Acta Crystallographica Section E'
_journal_page_first o3341
_journal_page_last o3343
_journal_paper_doi 10.1107/S1600536806026560
_journal_volume 62
_journal_year 2006
_chemical_formula_iupac 'C9 H27 B3 N6'
_chemical_formula_moiety 'C9 H27 B3 N6'
_chemical_formula_sum 'C9 H27 B3 N6'
_chemical_formula_weight 251.80
_chemical_name_systematic
;
2,4,6-Tris(dimethylamino)-1,3,5-trimethylborazine
;
_space_group_IT_number 2
_symmetry_cell_setting triclinic
_symmetry_space_group_name_Hall '-P 1'
_symmetry_space_group_name_H-M 'P -1'
_atom_sites_solution_hydrogens geom
_atom_sites_solution_primary direct
_atom_sites_solution_secondary difmap
_audit_creation_method SHELXL-97
_cell_angle_alpha 119.045(3)
_cell_angle_beta 100.581(4)
_cell_angle_gamma 99.473(3)
_cell_formula_units_Z 2
_cell_length_a 8.998(2)
_cell_length_b 10.043(2)
_cell_length_c 10.098(2)
_cell_measurement_reflns_used 100
_cell_measurement_temperature 173(2)
_cell_measurement_theta_max 25.28
_cell_measurement_theta_min 2.35
_cell_volume 749.2(3)
_computing_cell_refinement SMART
_computing_data_collection 'SMART (Bruker, 1998)'
_computing_data_reduction 'SAINT-Plus (Bruker, 2001)'
_computing_molecular_graphics SHELXTL
_computing_publication_material SHELXTL
_computing_structure_refinement 'XSHELL (Bruker, 2000)'
_computing_structure_solution 'SHELXTL (Bruker, 1998)'
_diffrn_ambient_temperature 173(2)
_diffrn_measured_fraction_theta_full 0.978
_diffrn_measured_fraction_theta_max 0.978
_diffrn_measurement_device_type 'Bruker SMART CCD area-detector'
_diffrn_measurement_method '\f and \w scans'
_diffrn_radiation_monochromator graphite
_diffrn_radiation_source 'fine-focus sealed tube'
_diffrn_radiation_type MoK\a
_diffrn_radiation_wavelength 0.71073
_diffrn_reflns_av_R_equivalents 0.0147
_diffrn_reflns_av_sigmaI/netI 0.0215
_diffrn_reflns_limit_h_max 10
_diffrn_reflns_limit_h_min -10
_diffrn_reflns_limit_k_max 12
_diffrn_reflns_limit_k_min -12
_diffrn_reflns_limit_l_max 12
_diffrn_reflns_limit_l_min -12
_diffrn_reflns_number 5393
_diffrn_reflns_theta_full 25.28
_diffrn_reflns_theta_max 25.28
_diffrn_reflns_theta_min 2.35
_diffrn_standards_decay_% '< 2'
_diffrn_standards_interval_count 0
_diffrn_standards_interval_time 0
_diffrn_standards_number 0
_exptl_absorpt_coefficient_mu 0.069
_exptl_absorpt_correction_T_max 0.98
_exptl_absorpt_correction_T_min 0.97
_exptl_absorpt_correction_type empirical
_exptl_absorpt_process_details '(SADABS; Sheldrick, 1999)'
_exptl_crystal_colour colorless
_exptl_crystal_density_diffrn 1.116
_exptl_crystal_density_method 'not measured'
_exptl_crystal_description irregular
_exptl_crystal_F_000 276
_exptl_crystal_size_max 0.39
_exptl_crystal_size_mid 0.35
_exptl_crystal_size_min 0.31
_refine_diff_density_max 0.232
_refine_diff_density_min -0.147
_refine_ls_extinction_method none
_refine_ls_goodness_of_fit_ref 1.079
_refine_ls_hydrogen_treatment constr
_refine_ls_matrix_type full
_refine_ls_number_parameters 172
_refine_ls_number_reflns 2664
_refine_ls_number_restraints 0
_refine_ls_restrained_S_all 1.079
_refine_ls_R_factor_all 0.0496
_refine_ls_R_factor_gt 0.0453
_refine_ls_shift/su_max 0.000
_refine_ls_shift/su_mean 0.000
_refine_ls_structure_factor_coef Fsqd
_refine_ls_weighting_details 'calc w=1/[\s^2^(Fo^2^)+(0.0759P)^2^+0.2627P] where P=(Fo^2^+2Fc^2^)/3'
_refine_ls_weighting_scheme calc
_refine_ls_wR_factor_gt 0.1344
_refine_ls_wR_factor_ref 0.1386
_reflns_number_gt 2404
_reflns_number_total 2664
_reflns_threshold_expression I>2\s(I)
_cod_data_source_file fl2036.cif
_cod_data_source_block I
_cod_depositor_comments
;
The following automatic conversions were performed:
'_geom_bond_publ_flag' value 'Y' changed to 'y' according to
'/home/saulius/struct/CIF-dictionaries/cif_core.dic' dictionary named
'cif_core.dic' version 2.4.1 from 2010-06-29 (18 times).

Automatic conversion script
Id: cif_fix_enum 1527 2010-12-29 10:47:43Z saulius 

The following automatic conversions were performed:

'_geom_bond_publ_flag' value 'Y' changed to 'y' according to
/home/saulius/struct/CIF-dictionaries/cif_core.dic dictionary named
'cif_core.dic' version 2.4.1 from 2010-06-29 (18 times).

Automatic conversion script
Id: cif_fix_values 1715 2011-07-08 13:25:40Z adriana 
;
_cod_original_sg_symbol_H-M 'P-1   '
_cod_database_code 2209839
_cod_database_fobs_code 2209839

loop_
_symmetry_equiv_pos_as_xyz
'x, y, z'
'-x, -y, -z'

loop_
_atom_site_type_symbol
_atom_site_label
_atom_site_fract_x
_atom_site_fract_y
_atom_site_fract_z
_atom_site_U_iso_or_equiv
_atom_site_adp_type
_atom_site_calc_flag
_atom_site_refinement_flags
_atom_site_occupancy
B B1 0.2311(2) 0.6818(2) 0.0132(2) 0.0234(4) Uani d . 1
B B2 0.2600(2) 0.8299(2) 0.3067(2) 0.0230(4) Uani d . 1
B B3 0.2476(2) 0.9709(2) 0.1605(2) 0.0230(4) Uani d . 1
N N1 0.28090(15) 0.70056(15) 0.16755(15) 0.0235(3) Uani d . 1
N N2 0.23464(15) 0.96438(15) 0.29962(15) 0.0234(3) Uani d . 1
N N3 0.20508(15) 0.81796(15) 0.00949(15) 0.0240(3) Uani d . 1
N N4 0.21136(16) 0.53463(15) -0.13062(15) 0.0269(3) Uani d . 1
N N5 0.26783(16) 0.82451(15) 0.44699(15) 0.0271(3) Uani d . 1
N N6 0.29744(16) 1.11791(15) 0.17078(15) 0.0273(3) Uani d . 1
C C1 0.3793(2) 0.6050(2) 0.1889(2) 0.0320(4) Uani d . 1
H H1A 0.3113 0.5069 0.1703 0.048 Uiso calc R 1
H H1B 0.4522 0.6665 0.2976 0.048 Uiso calc R 1
H H1C 0.4401 0.5780 0.1131 0.048 Uiso calc R 1
C C2 0.1497(2) 1.0631(2) 0.3999(2) 0.0316(4) Uani d . 1
H H2A 0.0776 0.9989 0.4235 0.047 Uiso calc R 1
H H2B 0.0889 1.1030 0.3438 0.047 Uiso calc R 1
H H2C 0.2259 1.1533 0.4996 0.047 Uiso calc R 1
C C3 0.0937(2) 0.7941(2) -0.13168(19) 0.0327(4) Uani d . 1
H H3A 0.1523 0.8065 -0.1997 0.049 Uiso calc R 1
H H3B 0.0354 0.8732 -0.0984 0.049 Uiso calc R 1
H H3C 0.0189 0.6867 -0.1910 0.049 Uiso calc R 1
C C4 0.2469(2) 0.5267(2) -0.26813(19) 0.0314(4) Uani d . 1
H H4A 0.2929 0.6348 -0.2430 0.047 Uiso calc R 1
H H4B 0.1494 0.4742 -0.3578 0.047 Uiso calc R 1
H H4C 0.3226 0.4656 -0.2966 0.047 Uiso calc R 1
C C5 0.1609(2) 0.37864(19) -0.1518(2) 0.0320(4) Uani d . 1
H H5A 0.2505 0.3346 -0.1539 0.048 Uiso calc R 1
H H5B 0.0755 0.3073 -0.2523 0.048 Uiso calc R 1
H H5C 0.1228 0.3888 -0.0634 0.048 Uiso calc R 1
C C6 0.2119(2) 0.6779(2) 0.4421(2) 0.0347(4) Uani d . 1
H H6A 0.1587 0.5904 0.3315 0.052 Uiso calc R 1
H H6B 0.1373 0.6901 0.5038 0.052 Uiso calc R 1
H H6C 0.3019 0.6539 0.4877 0.052 Uiso calc R 1
C C7 0.3285(2) 0.9631(2) 0.60775(19) 0.0327(4) Uani d . 1
H H7A 0.3827 1.0553 0.6064 0.049 Uiso calc R 1
H H7B 0.4031 0.9424 0.6741 0.049 Uiso calc R 1
H H7C 0.2405 0.9854 0.6513 0.049 Uiso calc R 1
C C8 0.3466(2) 1.27234(19) 0.3192(2) 0.0332(4) Uani d . 1
H H8A 0.2594 1.3200 0.3263 0.050 Uiso calc R 1
H H8B 0.4384 1.3426 0.3221 0.050 Uiso calc R 1
H H8C 0.3750 1.2583 0.4092 0.050 Uiso calc R 1
C C9 0.3178(3) 1.1302(2) 0.0368(2) 0.0406(5) Uani d . 1
H H9A 0.3302 1.0304 -0.0441 0.061 Uiso calc R 1
H H9B 0.4121 1.2184 0.0736 0.061 Uiso calc R 1
H H9C 0.2246 1.1501 -0.0091 0.061 Uiso calc R 1

loop_
_atom_site_aniso_label
_atom_site_aniso_U_11
_atom_site_aniso_U_22
_atom_site_aniso_U_33
_atom_site_aniso_U_12
_atom_site_aniso_U_13
_atom_site_aniso_U_23
B1 0.0224(8) 0.0239(9) 0.0245(9) 0.0069(7) 0.0082(7) 0.0130(7)
B2 0.0216(8) 0.0246(9) 0.0227(9) 0.0052(7) 0.0059(7) 0.0133(7)
B3 0.0217(8) 0.0252(9) 0.0256(9) 0.0104(7) 0.0073(7) 0.0149(7)
N1 0.0278(7) 0.0216(7) 0.0236(7) 0.0097(5) 0.0077(5) 0.0131(6)
N2 0.0276(7) 0.0223(7) 0.0222(7) 0.0102(5) 0.0106(5) 0.0113(5)
N3 0.0293(7) 0.0244(7) 0.0207(7) 0.0101(5) 0.0074(5) 0.0130(6)
N4 0.0350(7) 0.0220(7) 0.0237(7) 0.0094(6) 0.0101(6) 0.0114(6)
N5 0.0340(7) 0.0249(7) 0.0218(7) 0.0059(6) 0.0073(6) 0.0132(6)
N6 0.0364(8) 0.0231(7) 0.0244(7) 0.0086(6) 0.0092(6) 0.0141(6)
C1 0.0398(9) 0.0314(9) 0.0289(8) 0.0182(8) 0.0096(7) 0.0170(7)
C2 0.0402(9) 0.0304(9) 0.0316(9) 0.0173(7) 0.0196(8) 0.0168(7)
C3 0.0390(9) 0.0307(9) 0.0262(8) 0.0142(7) 0.0038(7) 0.0144(7)
C4 0.0353(9) 0.0314(9) 0.0252(8) 0.0126(7) 0.0116(7) 0.0118(7)
C5 0.0379(9) 0.0222(8) 0.0306(9) 0.0084(7) 0.0081(7) 0.0112(7)
C6 0.0399(10) 0.0368(10) 0.0338(9) 0.0066(8) 0.0095(8) 0.0252(8)
C7 0.0372(9) 0.0356(9) 0.0229(8) 0.0087(8) 0.0081(7) 0.0147(7)
C8 0.0405(10) 0.0226(8) 0.0328(9) 0.0066(7) 0.0085(8) 0.0140(7)
C9 0.0581(12) 0.0344(10) 0.0338(10) 0.0082(9) 0.0144(9) 0.0230(8)

loop_
_atom_type_symbol
_atom_type_description
_atom_type_scat_dispersion_real
_atom_type_scat_dispersion_imag
_atom_type_scat_source
C C 0.0033 0.0016 'International Tables Vol C Tables 4.2.6.8 and 6.1.1.4'
H H 0.0000 0.0000 'International Tables Vol C Tables 4.2.6.8 and 6.1.1.4'
B B 0.0013 0.0007 'International Tables Vol C Tables 4.2.6.8 and 6.1.1.4'
N N 0.0061 0.0033 'International Tables Vol C Tables 4.2.6.8 and 6.1.1.4'

loop_
_geom_angle_atom_site_label_1
_geom_angle_atom_site_label_2
_geom_angle_atom_site_label_3
_geom_angle
N4 B1 N3 121.10(14)
N4 B1 N1 121.51(14)
N3 B1 N1 117.38(14)
N5 B2 N2 121.54(14)
N5 B2 N1 120.85(14)
N2 B2 N1 117.60(14)
N6 B3 N2 121.66(14)
N6 B3 N3 121.57(14)
N2 B3 N3 116.77(14)
B1 N1 B2 121.23(13)
B1 N1 C1 118.96(13)
B2 N1 C1 118.90(13)
B2 N2 B3 118.53(13)
B2 N2 C2 119.83(13)
B3 N2 C2 118.81(13)
B1 N3 B3 118.56(13)
B1 N3 C3 119.72(13)
B3 N3 C3 118.76(13)
B1 N4 C4 123.26(13)
B1 N4 C5 123.93(13)
C4 N4 C5 112.75(13)
B2 N5 C6 122.95(13)
B2 N5 C7 124.42(14)
C6 N5 C7 112.62(13)
B3 N6 C8 123.43(14)
B3 N6 C9 123.56(14)
C8 N6 C9 112.81(13)
N1 C1 H1A 109.5
N1 C1 H1B 109.5
H1A C1 H1B 109.5
N1 C1 H1C 109.5
H1A C1 H1C 109.5
H1B C1 H1C 109.5
N2 C2 H2A 109.5
N2 C2 H2B 109.5
H2A C2 H2B 109.5
N2 C2 H2C 109.5
H2A C2 H2C 109.5
H2B C2 H2C 109.5
N3 C3 H3A 109.5
N3 C3 H3B 109.5
H3A C3 H3B 109.5
N3 C3 H3C 109.5
H3A C3 H3C 109.5
H3B C3 H3C 109.5
N4 C4 H4A 109.5
N4 C4 H4B 109.5
H4A C4 H4B 109.5
N4 C4 H4C 109.5
H4A C4 H4C 109.5
H4B C4 H4C 109.5
N4 C5 H5A 109.5
N4 C5 H5B 109.5
H5A C5 H5B 109.5
N4 C5 H5C 109.5
H5A C5 H5C 109.5
H5B C5 H5C 109.5
N5 C6 H6A 109.5
N5 C6 H6B 109.5
H6A C6 H6B 109.5
N5 C6 H6C 109.5
H6A C6 H6C 109.5
H6B C6 H6C 109.5
N5 C7 H7A 109.5
N5 C7 H7B 109.5
H7A C7 H7B 109.5
N5 C7 H7C 109.5
H7A C7 H7C 109.5
H7B C7 H7C 109.5
N6 C8 H8A 109.5
N6 C8 H8B 109.5
H8A C8 H8B 109.5
N6 C8 H8C 109.5
H8A C8 H8C 109.5
H8B C8 H8C 109.5
N6 C9 H9A 109.5
N6 C9 H9B 109.5
H9A C9 H9B 109.5
N6 C9 H9C 109.5
H9A C9 H9C 109.5
H9B C9 H9C 109.5

loop_
_geom_bond_atom_site_label_1
_geom_bond_atom_site_label_2
_geom_bond_distance
_geom_bond_publ_flag
B1 N4 1.435(2) y
B1 N3 1.442(2) y
B1 N1 1.448(2) y
B2 N5 1.433(2) y
B2 N2 1.439(2) y
B2 N1 1.450(2) y
B3 N6 1.417(2) y
B3 N2 1.462(2) y
B3 N3 1.466(2) y
N1 C1 1.471(2) y
N2 C2 1.467(2) y
N3 C3 1.469(2) y
N4 C4 1.449(2) y
N4 C5 1.453(2) y
N5 C6 1.449(2) y
N5 C7 1.450(2) y
N6 C8 1.457(2) y
N6 C9 1.458(2) y
C1 H1A 0.9800 ?
C1 H1B 0.9800 ?
C1 H1C 0.9800 ?
C2 H2A 0.9800 ?
C2 H2B 0.9800 ?
C2 H2C 0.9800 ?
C3 H3A 0.9800 ?
C3 H3B 0.9800 ?
C3 H3C 0.9800 ?
C4 H4A 0.9800 ?
C4 H4B 0.9800 ?
C4 H4C 0.9800 ?
C5 H5A 0.9800 ?
C5 H5B 0.9800 ?
C5 H5C 0.9800 ?
C6 H6A 0.9800 ?
C6 H6B 0.9800 ?
C6 H6C 0.9800 ?
C7 H7A 0.9800 ?
C7 H7B 0.9800 ?
C7 H7C 0.9800 ?
C8 H8A 0.9800 ?
C8 H8B 0.9800 ?
C8 H8C 0.9800 ?
C9 H9A 0.9800 ?
C9 H9B 0.9800 ?
C9 H9C 0.9800 ?

loop_
_cod_related_entry_id
_cod_related_entry_database
_cod_related_entry_code
1 ChemSpider 19657711
